data_7132840
loop_
_publ_author_name
'Fujita, Masaki'
'Haketa, Yohei'
'Seki, Shu'
'Maeda, Hiromitsu'

_publ_section_title
;
 Substitution-pattern- and counteranion-dependent ion-pairing assemblies
 of heteroporphyrin-based &#x3c0;-electronic cations.
;
_journal_issue 31
_journal_name_full 'Chemical communications (Cambridge, England)'
_journal_page_first 4190
_journal_page_last 4193
_journal_paper_doi 10.1039/d4cc00806e
_journal_volume 60
_journal_year 2024
_chemical_formula_moiety 'C44 H18 F10 N3 Pd S, 0.5(C6 H5 Cl), F6 P'
_chemical_formula_sum 'C47 H20.5 Cl0.5 F16 N3 P Pd S'
_chemical_formula_weight 1118.32
_space_group_crystal_system orthorhombic
_space_group_IT_number 33
_space_group_name_Hall 'P 2c -2n'
_space_group_name_H-M_alt 'P n a 21'
_atom_sites_solution_hydrogens geom
_audit_creation_method SHELXL-2014/7
_audit_update_record
;
2023-07-12 deposited with the CCDC.	2024-03-12 downloaded from the CCDC.
;
_cell_angle_alpha 90
_cell_angle_beta 90
_cell_angle_gamma 90
_cell_formula_units_Z 8
_cell_length_a 28.140(11)
_cell_length_b 14.513(9)
_cell_length_c 20.554(10)
_cell_measurement_reflns_used 240860
_cell_measurement_temperature 90(2)
_cell_measurement_theta_max 15.579
_cell_measurement_theta_min 0.842
_cell_volume 8394(7)
_computing_cell_refinement 'Rapid Auto(Rigaku)'
_computing_data_collection 'Rapid Auto(Rigaku)'
_computing_data_reduction 'Rapid Auto(Rigaku)'
_computing_structure_refinement 'SHELXL-2014/7 (Sheldrick, 2014)'
_computing_structure_solution 'SHELXT (Sheldrick, 2014)'
_diffrn_ambient_temperature 90(2)
_diffrn_detector_area_resol_mean 5.814
_diffrn_measured_fraction_theta_full 1.000
_diffrn_measured_fraction_theta_max 1.000
_diffrn_measurement_device_type 'Pilatus3 CdTe 1M'
_diffrn_measurement_method \w
_diffrn_radiation_type Synchrotron
_diffrn_radiation_wavelength 0.41360
_diffrn_reflns_av_R_equivalents 0.0698
_diffrn_reflns_av_unetI/netI 0.0286
_diffrn_reflns_Laue_measured_fraction_full 1.000
_diffrn_reflns_Laue_measured_fraction_max 1.000
_diffrn_reflns_limit_h_max 36
_diffrn_reflns_limit_h_min -36
_diffrn_reflns_limit_k_max 18
_diffrn_reflns_limit_k_min -18
_diffrn_reflns_limit_l_max 26
_diffrn_reflns_limit_l_min -26
_diffrn_reflns_number 240860
_diffrn_reflns_point_group_measured_fraction_full 1.000
_diffrn_reflns_point_group_measured_fraction_max 1.000
_diffrn_reflns_theta_full 14.369
_diffrn_reflns_theta_max 15.579
_diffrn_reflns_theta_min 0.842
_diffrn_source 'BL02B1 beamline SPring-8'
_exptl_absorpt_coefficient_mu 0.659
_exptl_absorpt_correction_T_max 1.0000
_exptl_absorpt_correction_T_min 0.8123
_exptl_absorpt_correction_type multi-scan
_exptl_absorpt_process_details
;
PROCESS-AUTO (1998). Automatic Data Acquisition and Processing Package
for 2D image data. Rigaku Corporation, Tokyo, Japan.
;
_exptl_crystal_colour brown
_exptl_crystal_density_diffrn 1.770
_exptl_crystal_density_meas ?
_exptl_crystal_description block
_exptl_crystal_F_000 4424
_exptl_crystal_size_max 0.090
_exptl_crystal_size_mid 0.070
_exptl_crystal_size_min 0.030
_refine_diff_density_max 0.952
_refine_diff_density_min -0.702
_refine_diff_density_rms 0.061
_refine_ls_abs_structure_details
;
 Flack x determined using 8068 quotients [(I+)-(I-)]/[(I+)+(I-)]
 (Parsons, Flack and Wagner, Acta Cryst. B69 (2013) 249-259).
;
_refine_ls_abs_structure_Flack 0.413(2)
_refine_ls_extinction_method none
_refine_ls_goodness_of_fit_ref 1.017
_refine_ls_hydrogen_treatment constr
_refine_ls_matrix_type full
_refine_ls_number_parameters 1252
_refine_ls_number_reflns 19243
_refine_ls_number_restraints 1
_refine_ls_restrained_S_all 1.017
_refine_ls_R_factor_all 0.0394
_refine_ls_R_factor_gt 0.0364
_refine_ls_shift/su_max 0.001
_refine_ls_shift/su_mean 0.000
_refine_ls_structure_factor_coef Fsqd
_refine_ls_weighting_details 'w=1/[\s^2^(Fo^2^)+(0.0535P)^2^+8.3185P] where P=(Fo^2^+2Fc^2^)/3'
_refine_ls_weighting_scheme calc
_refine_ls_wR_factor_gt 0.0914
_refine_ls_wR_factor_ref 0.0930
_reflns_Friedel_coverage 0.945
_reflns_Friedel_fraction_full 1.000
_reflns_Friedel_fraction_max 0.999
_reflns_number_gt 18113
_reflns_number_total 19243
_reflns_threshold_expression 'I > 2\s(I)'
_cod_data_source_file d4cc00806e2.cif
_cod_data_source_block mf-37-1_a
_cod_depositor_comments
;
The following automatic conversions were performed:

data item '_exptl_crystal_density_meas' value 'not measured' was
changed to '?' -- the value is perceived as not measured.

Automatic conversion script
Id: cif_fix_values 8170 2020-07-09 18:12:32Z antanas 

 Adding full bibliography for 7132834--7132840.cif.
;
_cod_original_formula_sum 'C47 H20.50 Cl0.50 F16 N3 P Pd S'
_cod_database_code 7132840
_shelx_shelxl_version_number 2014/7
_shelx_space_group_comment
;
The symmetry employed for this shelxl refinement is uniquely defined
by the following loop, which should always be used as a source of
symmetry information in preference to the above space-group names.
They are only intended as comments.
;
_shelx_estimated_absorpt_t_min 0.943
_shelx_estimated_absorpt_t_max 0.981

loop_
_space_group_symop_operation_xyz
'x, y, z'
'-x, -y, z+1/2'
'-x+1/2, y+1/2, z+1/2'
'x+1/2, -y+1/2, z'

loop_
_atom_site_label
_atom_site_type_symbol
_atom_site_fract_x
_atom_site_fract_y
_atom_site_fract_z
_atom_site_U_iso_or_equiv
_atom_site_adp_type
_atom_site_occupancy
_atom_site_site_symmetry_order
_atom_site_calc_flag
_atom_site_refinement_flags_posn
_atom_site_refinement_flags_adp
_atom_site_refinement_flags_occupancy
_atom_site_disorder_assembly
_atom_site_disorder_group
F1 F 0.32973(13) 0.8989(3) 0.25493(17) 0.0413(8) Uani 1 1 d . . . . .
F2 F 0.25055(16) 0.8071(4) 0.2237(3) 0.0716(14) Uani 1 1 d . . . . .
F3 F 0.22277(15) 0.6583(4) 0.2935(3) 0.0732(15) Uani 1 1 d . . . . .
F4 F 0.27707(17) 0.5990(3) 0.3955(2) 0.0632(13) Uani 1 1 d . . . . .
F5 F 0.35731(14) 0.6879(2) 0.42615(17) 0.0414(8) Uani 1 1 d . . . . .
F6 F 0.56298(13) 0.6152(2) 0.42474(17) 0.0401(8) Uani 1 1 d . . . . .
F7 F 0.60810(15) 0.4636(2) 0.3792(3) 0.0526(10) Uani 1 1 d . . . . .
F8 F 0.65881(15) 0.4726(3) 0.2665(2) 0.0582(12) Uani 1 1 d . . . . .
F9 F 0.66177(13) 0.6326(3) 0.19766(19) 0.0496(10) Uani 1 1 d . . . . .
F10 F 0.61885(12) 0.7851(2) 0.24439(16) 0.0355(7) Uani 1 1 d . . . . .
F11 F 0.60646(12) 0.2337(2) 0.69443(15) 0.0307(7) Uani 1 1 d . . . . .
F12 F 0.64522(12) 0.3969(2) 0.72625(15) 0.0324(7) Uani 1 1 d . . . . .
F13 F 0.63567(12) 0.5444(2) 0.64446(17) 0.0347(7) Uani 1 1 d . . . . .
F14 F 0.58607(13) 0.5258(2) 0.53214(17) 0.0363(8) Uani 1 1 d . . . . .
F15 F 0.54700(13) 0.3620(2) 0.49955(15) 0.0339(7) Uani 1 1 d . . . . .
F16 F 0.35325(12) 0.2226(2) 0.50328(16) 0.0340(7) Uani 1 1 d . . . . .
F17 F 0.26376(14) 0.2841(3) 0.5227(2) 0.0531(10) Uani 1 1 d . . . . .
F18 F 0.20715(14) 0.2007(3) 0.6127(3) 0.0637(13) Uani 1 1 d . . . . .
F19 F 0.24043(13) 0.0561(3) 0.6835(2) 0.0499(10) Uani 1 1 d . . . . .
F20 F 0.33024(12) -0.0018(2) 0.66821(17) 0.0356(7) Uani 1 1 d . . . . .
P1 P 0.71827(6) 0.54803(14) 0.47411(10) 0.0457(4) Uani 1 1 d . . . . .
P2 P 0.49409(5) 0.52592(10) 0.72390(7) 0.0279(3) Uani 1 1 d . . . . .
F21 F 0.71802(16) 0.5320(3) 0.3971(2) 0.0594(12) Uani 1 1 d . . . . .
F22 F 0.67638(15) 0.6221(4) 0.4670(3) 0.0751(16) Uani 1 1 d . . . . .
F23 F 0.68008(16) 0.4666(4) 0.4834(3) 0.0768(17) Uani 1 1 d . . . . .
F24 F 0.75742(13) 0.6290(3) 0.46489(19) 0.0440(9) Uani 1 1 d . . . . .
F25 F 0.76042(13) 0.4742(3) 0.4803(2) 0.0438(9) Uani 1 1 d . . . . .
F26 F 0.71947(16) 0.5647(3) 0.5505(2) 0.0620(12) Uani 1 1 d . . . . .
F27 F 0.50024(14) 0.5207(3) 0.64630(18) 0.0400(9) Uani 1 1 d . . . . .
F28 F 0.54034(14) 0.4629(3) 0.73293(19) 0.0431(9) Uani 1 1 d . . . . .
F29 F 0.46173(13) 0.4350(2) 0.72154(17) 0.0366(8) Uani 1 1 d . . . . .
F30 F 0.52679(15) 0.6163(3) 0.72596(18) 0.0439(9) Uani 1 1 d . . . . .
F31 F 0.44791(14) 0.5890(3) 0.7163(2) 0.0453(9) Uani 1 1 d . . . . .
F32 F 0.48781(13) 0.5289(2) 0.80190(17) 0.0352(8) Uani 1 1 d . . . . .
C1 C 0.55961(19) 1.1637(3) 0.3859(3) 0.0261(10) Uani 1 1 d . . . . .
C2 C 0.5486(2) 1.2522(4) 0.3617(3) 0.0291(11) Uani 1 1 d . . . . .
H1 H 0.5723 1.2950 0.3484 0.035 Uiso 1 1 calc R U . . .
C3 C 0.5002(2) 1.2714(4) 0.3588(3) 0.0307(11) Uani 1 1 d . . . . .
H2 H 0.4879 1.3283 0.3433 0.037 Uiso 1 1 calc R U . . .
C4 C 0.47085(19) 1.1988(3) 0.3811(3) 0.0259(9) Uani 1 1 d . . . . .
C5 C 0.42265(19) 1.1822(3) 0.3741(3) 0.0268(10) Uani 1 1 d . . . . .
C6 C 0.39225(19) 1.2595(4) 0.3497(3) 0.0280(11) Uani 1 1 d . . . . .
C7 C 0.3904(2) 1.3427(4) 0.3829(4) 0.0377(12) Uani 1 1 d . . . . .
H3 H 0.4071 1.3498 0.4227 0.045 Uiso 1 1 calc R U . . .
C8 C 0.3638(2) 1.4162(4) 0.3579(4) 0.0469(16) Uani 1 1 d . . . . .
H4 H 0.3624 1.4730 0.3808 0.056 Uiso 1 1 calc R U . . .
C9 C 0.3398(2) 1.4058(4) 0.2999(4) 0.0462(16) Uani 1 1 d . . . . .
H5 H 0.3219 1.4558 0.2829 0.055 Uiso 1 1 calc R U . . .
C10 C 0.3414(2) 1.3223(4) 0.2658(3) 0.0391(13) Uani 1 1 d . . . . .
H6 H 0.3247 1.3156 0.2259 0.047 Uiso 1 1 calc R U . . .
C11 C 0.36764(19) 1.2493(4) 0.2911(3) 0.0328(12) Uani 1 1 d . . . . .
H7 H 0.3688 1.1923 0.2684 0.039 Uiso 1 1 calc R U . . .
C12 C 0.40080(18) 1.0944(3) 0.3814(3) 0.0245(9) Uani 1 1 d . . . . .
C13 C 0.34980(18) 1.0825(4) 0.3839(3) 0.0274(10) Uani 1 1 d . . . . .
H8 H 0.3269 1.1303 0.3868 0.033 Uiso 1 1 calc R U . . .
C14 C 0.34068(19) 0.9920(3) 0.3814(3) 0.0273(10) Uani 1 1 d . . . . .
H9 H 0.3102 0.9639 0.3833 0.033 Uiso 1 1 calc R U . . .
C15 C 0.38594(18) 0.9447(3) 0.3751(2) 0.0243(10) Uani 1 1 d . . . . .
C16 C 0.39073(19) 0.8513(4) 0.3594(2) 0.0258(10) Uani 1 1 d . . . . .
C17 C 0.34647(19) 0.7996(4) 0.3433(3) 0.0283(11) Uani 1 1 d . . . . .
C18 C 0.3178(2) 0.8259(4) 0.2916(3) 0.0349(12) Uani 1 1 d . . . . .
C19 C 0.2765(2) 0.7791(5) 0.2752(4) 0.0472(17) Uani 1 1 d . . . . .
C20 C 0.2628(2) 0.7035(5) 0.3102(4) 0.0508(18) Uani 1 1 d . . . . .
C21 C 0.2900(2) 0.6735(5) 0.3610(3) 0.0441(15) Uani 1 1 d . . . . .
C22 C 0.3315(2) 0.7203(4) 0.3769(3) 0.0346(12) Uani 1 1 d . . . . .
C23 C 0.43409(19) 0.8051(4) 0.3517(2) 0.0243(10) Uani 1 1 d . . . . .
C24 C 0.4402(2) 0.7112(4) 0.3301(3) 0.0291(11) Uani 1 1 d . . . . .
H10 H 0.4155 0.6693 0.3192 0.035 Uiso 1 1 calc R U . . .
C25 C 0.48718(19) 0.6936(4) 0.3282(3) 0.0285(11) Uani 1 1 d . . . . .
H11 H 0.5018 0.6376 0.3149 0.034 Uiso 1 1 calc R U . . .
C26 C 0.51122(19) 0.7758(4) 0.3501(3) 0.0252(10) Uani 1 1 d . . . . .
C27 C 0.56076(18) 0.7857(4) 0.3564(2) 0.0246(10) Uani 1 1 d . . . . .
C28 C 0.59005(19) 0.7042(4) 0.3369(3) 0.0270(10) Uani 1 1 d . . . . .
C29 C 0.5887(2) 0.6213(4) 0.3696(3) 0.0312(11) Uani 1 1 d . . . . .
C30 C 0.6117(2) 0.5427(4) 0.3473(4) 0.0402(14) Uani 1 1 d . . . . .
C31 C 0.6370(2) 0.5474(4) 0.2898(4) 0.0413(15) Uani 1 1 d . . . . .
C32 C 0.6397(2) 0.6299(5) 0.2558(3) 0.0370(13) Uani 1 1 d . . . . .
C33 C 0.61690(19) 0.7068(4) 0.2794(3) 0.0299(11) Uani 1 1 d . . . . .
C34 C 0.58433(18) 0.8670(4) 0.3753(2) 0.0251(10) Uani 1 1 d . . . . .
C35 C 0.63498(18) 0.8716(4) 0.3875(3) 0.0282(10) Uani 1 1 d . . . . .
H12 H 0.6564 0.8211 0.3889 0.034 Uiso 1 1 calc R U . . .
C36 C 0.6459(2) 0.9619(4) 0.3965(3) 0.0305(11) Uani 1 1 d . . . . .
H13 H 0.6765 0.9863 0.4057 0.037 Uiso 1 1 calc R U . . .
C37 C 0.60214(19) 1.0142(4) 0.3896(3) 0.0263(11) Uani 1 1 d . . . . .
C38 C 0.60133(18) 1.1118(3) 0.3848(3) 0.0265(10) Uani 1 1 d . . . . .
C39 C 0.64654(19) 1.1610(4) 0.3685(3) 0.0291(11) Uani 1 1 d . . . . .
C40 C 0.6759(2) 1.1278(4) 0.3183(3) 0.0344(12) Uani 1 1 d . . . . .
H14 H 0.6677 1.0726 0.2962 0.041 Uiso 1 1 calc R U . . .
C41 C 0.7169(2) 1.1759(5) 0.3009(3) 0.0423(14) Uani 1 1 d . . . . .
H15 H 0.7365 1.1538 0.2666 0.051 Uiso 1 1 calc R U . . .
C42 C 0.7292(2) 1.2564(5) 0.3339(4) 0.0455(15) Uani 1 1 d . . . . .
H16 H 0.7573 1.2887 0.3224 0.055 Uiso 1 1 calc R U . . .
C43 C 0.7003(2) 1.2897(4) 0.3836(4) 0.0412(13) Uani 1 1 d . . . . .
H17 H 0.7089 1.3444 0.4060 0.049 Uiso 1 1 calc R U . . .
C44 C 0.6590(2) 1.2431(4) 0.4005(3) 0.0331(12) Uani 1 1 d . . . . .
H18 H 0.6391 1.2669 0.4338 0.040 Uiso 1 1 calc R U . . .
C45 C 0.50753(18) -0.2362(3) 0.5505(3) 0.0242(9) Uani 1 1 d . . . . .
C46 C 0.53954(19) -0.2978(3) 0.5789(3) 0.0275(10) Uani 1 1 d . . . . .
H19 H 0.5310 -0.3589 0.5909 0.033 Uiso 1 1 calc R U . . .
C47 C 0.5853(2) -0.2620(4) 0.5881(3) 0.0275(10) Uani 1 1 d . . . . .
H20 H 0.6105 -0.2965 0.6068 0.033 Uiso 1 1 calc R U . . .
C48 C 0.59055(19) -0.1702(3) 0.5670(2) 0.0248(10) Uani 1 1 d . . . . .
C49 C 0.62616(19) -0.1049(4) 0.5747(2) 0.0250(10) Uani 1 1 d . . . . .
C50 C 0.67351(19) -0.1341(4) 0.6008(3) 0.0287(11) Uani 1 1 d . . . . .
C51 C 0.6986(2) -0.2079(4) 0.5734(3) 0.0369(13) Uani 1 1 d . . . . .
H21 H 0.6856 -0.2411 0.5378 0.044 Uiso 1 1 calc R U . . .
C52 C 0.7426(2) -0.2323(5) 0.5986(4) 0.0466(16) Uani 1 1 d . . . . .
H22 H 0.7596 -0.2822 0.5798 0.056 Uiso 1 1 calc R U . . .
C53 C 0.7620(2) -0.1852(5) 0.6506(4) 0.0442(15) Uani 1 1 d . . . . .
H23 H 0.7924 -0.2022 0.6669 0.053 Uiso 1 1 calc R U . . .
C54 C 0.7374(2) -0.1133(5) 0.6791(3) 0.0426(14) Uani 1 1 d . . . . .
H24 H 0.7504 -0.0817 0.7155 0.051 Uiso 1 1 calc R U . . .
C55 C 0.6931(2) -0.0874(4) 0.6538(3) 0.0342(12) Uani 1 1 d . . . . .
H25 H 0.6763 -0.0375 0.6729 0.041 Uiso 1 1 calc R U . . .
C56 C 0.61850(18) -0.0094(3) 0.5640(3) 0.0250(10) Uani 1 1 d . . . . .
C57 C 0.65662(18) 0.0572(3) 0.5600(3) 0.0278(10) Uani 1 1 d . . . . .
H26 H 0.6896 0.0437 0.5576 0.033 Uiso 1 1 calc R U . . .
C58 C 0.63684(18) 0.1417(3) 0.5603(3) 0.0265(9) Uani 1 1 d . . . . .
H27 H 0.6533 0.1987 0.5571 0.032 Uiso 1 1 calc R U . . .
C59 C 0.58621(18) 0.1299(3) 0.5663(2) 0.0230(9) Uani 1 1 d . . . . .
C60 C 0.55418(19) 0.2012(3) 0.5809(2) 0.0227(9) Uani 1 1 d . . . . .
C61 C 0.57577(18) 0.2929(3) 0.5959(2) 0.0234(10) Uani 1 1 d . . . . .
C62 C 0.60147(18) 0.3053(3) 0.6531(2) 0.0250(10) Uani 1 1 d . . . . .
C63 C 0.62167(19) 0.3884(4) 0.6694(2) 0.0258(10) Uani 1 1 d . . . . .
C64 C 0.61695(19) 0.4626(4) 0.6283(3) 0.0276(10) Uani 1 1 d . . . . .
C65 C 0.5918(2) 0.4534(4) 0.5712(3) 0.0285(11) Uani 1 1 d . . . . .
C66 C 0.57159(17) 0.3693(3) 0.5558(3) 0.0261(9) Uani 1 1 d . . . . .
C67 C 0.50506(18) 0.1930(4) 0.5883(2) 0.0228(10) Uani 1 1 d . . . . .
C68 C 0.47280(19) 0.2654(4) 0.6084(3) 0.0266(10) Uani 1 1 d . . . . .
H28 H 0.4813 0.3266 0.6200 0.032 Uiso 1 1 calc R U . . .
C69 C 0.42832(19) 0.2297(4) 0.6077(2) 0.0266(10) Uani 1 1 d . . . . .
H29 H 0.3999 0.2609 0.6192 0.032 Uiso 1 1 calc R U . . .
C70 C 0.43228(17) 0.1345(3) 0.5860(2) 0.0221(9) Uani 1 1 d . . . . .
C71 C 0.39472(18) 0.0736(4) 0.5745(2) 0.0229(10) Uani 1 1 d . . . . .
C72 C 0.34523(19) 0.1079(4) 0.5849(3) 0.0267(10) Uani 1 1 d . . . . .
C73 C 0.32652(19) 0.1811(4) 0.5488(3) 0.0300(11) Uani 1 1 d . . . . .
C74 C 0.2808(2) 0.2132(4) 0.5583(3) 0.0384(12) Uani 1 1 d . . . . .
C75 C 0.2517(2) 0.1707(5) 0.6035(4) 0.0426(15) Uani 1 1 d . . . . .
C76 C 0.2687(2) 0.0977(5) 0.6398(3) 0.0386(13) Uani 1 1 d . . . . .
C77 C 0.3149(2) 0.0682(4) 0.6303(3) 0.0305(11) Uani 1 1 d . . . . .
C78 C 0.39975(18) -0.0196(3) 0.5559(3) 0.0222(9) Uani 1 1 d . . . . .
C79 C 0.35974(19) -0.0790(4) 0.5406(2) 0.0266(10) Uani 1 1 d . . . . .
H30 H 0.3274 -0.0611 0.5374 0.032 Uiso 1 1 calc R U . . .
C80 C 0.37737(18) -0.1644(4) 0.5316(3) 0.0270(10) Uani 1 1 d . . . . .
H31 H 0.3595 -0.2178 0.5209 0.032 Uiso 1 1 calc R U . . .
C81 C 0.42863(18) -0.1603(3) 0.5412(2) 0.0227(9) Uani 1 1 d . . . . .
C82 C 0.45741(18) -0.2403(3) 0.5441(2) 0.0246(10) Uani 1 1 d . . . . .
C83 C 0.43581(19) -0.3337(3) 0.5452(3) 0.0279(10) Uani 1 1 d . . . . .
C84 C 0.3984(2) -0.3565(4) 0.5872(3) 0.0332(12) Uani 1 1 d . . . . .
H32 H 0.3856 -0.3114 0.6157 0.040 Uiso 1 1 calc R U . . .
C85 C 0.3801(3) -0.4455(5) 0.5868(4) 0.0451(16) Uani 1 1 d . . . . .
H33 H 0.3546 -0.4609 0.6149 0.054 Uiso 1 1 calc R U . . .
C86 C 0.3989(3) -0.5123(4) 0.5454(4) 0.0493(19) Uani 1 1 d . . . . .
H34 H 0.3861 -0.5728 0.5452 0.059 Uiso 1 1 calc R U . . .
C87 C 0.4364(3) -0.4903(4) 0.5048(4) 0.0461(16) Uani 1 1 d . . . . .
H35 H 0.4494 -0.5358 0.4768 0.055 Uiso 1 1 calc R U . . .
C88 C 0.4550(2) -0.4016(4) 0.5047(3) 0.0355(13) Uani 1 1 d . . . . .
H36 H 0.4809 -0.3871 0.4770 0.043 Uiso 1 1 calc R U . . .
C89 C 0.4790(2) 1.0434(5) 0.2191(3) 0.0387(14) Uani 1 1 d . . . . .
C90 C 0.4865(2) 1.1371(5) 0.2121(3) 0.0350(13) Uani 1 1 d . . . . .
H37 H 0.4603 1.1781 0.2090 0.042 Uiso 1 1 calc R U . . .
C91 C 0.5326(3) 1.1704(5) 0.2095(3) 0.0423(15) Uani 1 1 d . . . . .
H38 H 0.5373 1.2349 0.2046 0.051 Uiso 1 1 calc R U . . .
C92 C 0.5716(2) 1.1144(6) 0.2136(3) 0.0452(17) Uani 1 1 d . . . . .
H39 H 0.6030 1.1382 0.2110 0.054 Uiso 1 1 calc R U . . .
C93 C 0.5626(2) 1.0173(5) 0.2221(3) 0.0367(14) Uani 1 1 d . . . . .
H40 H 0.5888 0.9766 0.2260 0.044 Uiso 1 1 calc R U . . .
C94 C 0.5175(3) 0.9815(5) 0.2248(3) 0.0422(17) Uani 1 1 d . . . . .
H41 H 0.5124 0.9172 0.2302 0.051 Uiso 1 1 calc R U . . .
N1 N 0.42227(16) 1.0085(3) 0.3798(2) 0.0234(9) Uani 1 1 d . . . . .
N2 N 0.47815(15) 0.8424(3) 0.3641(2) 0.0232(8) Uani 1 1 d . . . . .
N3 N 0.56472(15) 0.9529(3) 0.3804(2) 0.0234(8) Uani 1 1 d . . . . .
N4 N 0.57507(15) 0.0373(3) 0.5643(2) 0.0216(8) Uani 1 1 d . . . . .
N5 N 0.47919(15) 0.1142(3) 0.5760(2) 0.0224(8) Uani 1 1 d . . . . .
N6 N 0.44129(14) -0.0689(3) 0.5540(2) 0.0212(8) Uani 1 1 d . . . . .
Pd1 Pd 0.49278(2) 0.97580(3) 0.38204(2) 0.02084(9) Uani 1 1 d . . . . .
Pd2 Pd 0.50718(2) -0.01083(2) 0.55815(2) 0.01888(8) Uani 1 1 d . . . . .
S1 S 0.50753(5) 1.11661(9) 0.41805(6) 0.0236(2) Uani 1 1 d . . . . .
S2 S 0.53885(4) -0.14112(8) 0.52367(6) 0.0219(2) Uani 1 1 d . . . . .
Cl1 Cl 0.42168(6) 0.99895(18) 0.22230(10) 0.0516(4) Uani 1 1 d . . . . .

loop_
_atom_site_aniso_label
_atom_site_aniso_U_11
_atom_site_aniso_U_22
_atom_site_aniso_U_33
_atom_site_aniso_U_23
_atom_site_aniso_U_13
_atom_site_aniso_U_12
F1 0.0394(19) 0.045(2) 0.0395(19) 0.0044(15) -0.0086(15) 0.0074(16)
F2 0.040(2) 0.095(4) 0.081(3) -0.005(3) -0.029(2) 0.007(2)
F3 0.030(2) 0.098(4) 0.091(4) -0.031(3) 0.006(2) -0.023(2)
F4 0.067(3) 0.050(2) 0.073(3) -0.010(2) 0.025(2) -0.029(2)
F5 0.059(2) 0.0289(17) 0.0359(18) 0.0034(14) 0.0010(16) -0.0087(16)
F6 0.043(2) 0.0398(19) 0.0371(18) 0.0103(15) 0.0013(15) 0.0091(15)
F7 0.056(2) 0.0297(18) 0.072(3) 0.004(2) -0.015(2) 0.0123(16)
F8 0.039(2) 0.046(2) 0.090(3) -0.034(2) -0.010(2) 0.0195(17)
F9 0.0346(19) 0.066(3) 0.048(2) -0.028(2) 0.0129(16) -0.0037(17)
F10 0.0390(18) 0.0368(18) 0.0307(16) -0.0039(14) 0.0041(14) -0.0039(14)
F11 0.0407(18) 0.0240(15) 0.0274(15) 0.0048(12) -0.0050(13) -0.0012(12)
F12 0.0362(17) 0.0311(18) 0.0298(16) -0.0050(13) -0.0058(13) -0.0043(14)
F13 0.0421(19) 0.0214(15) 0.0406(18) -0.0037(13) 0.0026(15) -0.0059(13)
F14 0.048(2) 0.0231(15) 0.0376(18) 0.0068(13) 0.0031(15) 0.0045(14)
F15 0.0448(19) 0.0280(16) 0.0289(15) 0.0025(13) -0.0088(14) 0.0013(14)
F16 0.0346(17) 0.0347(17) 0.0328(17) 0.0073(13) 0.0007(13) 0.0027(13)
F17 0.041(2) 0.049(2) 0.069(3) 0.023(2) -0.0025(19) 0.0190(17)
F18 0.029(2) 0.069(3) 0.093(3) 0.024(3) 0.014(2) 0.0207(19)
F19 0.0334(19) 0.057(2) 0.060(2) 0.010(2) 0.0200(17) 0.0035(17)
F20 0.0318(18) 0.0393(18) 0.0357(18) 0.0131(14) 0.0047(14) 0.0082(14)
P1 0.0236(8) 0.0603(11) 0.0530(10) -0.0247(9) 0.0007(7) 0.0000(7)
P2 0.0323(7) 0.0217(8) 0.0298(7) 0.0012(5) 0.0045(6) 0.0003(5)
F21 0.047(2) 0.077(3) 0.054(3) -0.026(2) -0.0168(19) 0.020(2)
F22 0.034(2) 0.090(4) 0.102(4) -0.051(3) -0.011(2) 0.022(2)
F23 0.034(2) 0.087(4) 0.110(4) -0.052(3) 0.024(2) -0.020(2)
F24 0.038(2) 0.046(2) 0.048(2) -0.0043(17) -0.0062(16) 0.0008(16)
F25 0.0323(19) 0.050(2) 0.049(2) -0.0047(17) 0.0050(16) -0.0025(15)
F26 0.062(3) 0.071(3) 0.053(2) -0.023(2) 0.020(2) -0.015(2)
F27 0.054(2) 0.037(2) 0.0300(19) 0.0012(14) 0.0074(15) -0.0102(15)
F28 0.0377(19) 0.043(2) 0.049(2) 0.0053(17) 0.0103(16) 0.0099(16)
F29 0.0450(19) 0.0305(19) 0.0344(17) -0.0011(13) 0.0065(15) -0.0104(16)
F30 0.057(2) 0.034(2) 0.040(2) 0.0018(15) 0.0054(17) -0.0164(18)
F31 0.045(2) 0.039(2) 0.053(2) 0.0067(16) 0.0014(18) 0.0143(18)
F32 0.044(2) 0.0304(18) 0.0310(17) -0.0019(13) 0.0072(15) -0.0031(13)
C1 0.032(3) 0.026(2) 0.020(2) 0.001(2) 0.002(2) -0.0039(19)
C2 0.034(3) 0.027(3) 0.026(2) -0.002(2) 0.000(2) -0.005(2)
C3 0.040(3) 0.025(3) 0.027(2) -0.002(2) 0.001(2) 0.001(2)
C4 0.033(3) 0.023(2) 0.021(2) 0.001(2) 0.001(2) 0.0042(19)
C5 0.034(3) 0.024(2) 0.023(2) 0.0022(19) 0.004(2) 0.003(2)
C6 0.027(3) 0.024(2) 0.033(3) 0.007(2) 0.004(2) 0.003(2)
C7 0.039(3) 0.026(3) 0.048(3) 0.001(3) 0.002(3) 0.001(2)
C8 0.043(4) 0.026(3) 0.072(5) 0.003(3) 0.007(3) 0.004(3)
C9 0.035(3) 0.033(3) 0.071(5) 0.021(3) 0.006(3) 0.004(3)
C10 0.030(3) 0.045(3) 0.043(3) 0.018(3) 0.001(2) 0.002(2)
C11 0.027(3) 0.036(3) 0.035(3) 0.006(2) 0.004(2) 0.002(2)
C12 0.027(2) 0.025(2) 0.021(2) -0.002(2) 0.001(2) 0.0009(18)
C13 0.026(2) 0.028(2) 0.028(2) 0.000(2) 0.004(2) 0.0055(19)
C14 0.026(3) 0.027(2) 0.029(2) 0.003(2) 0.005(2) 0.0038(18)
C15 0.026(2) 0.025(2) 0.022(2) 0.001(2) 0.0010(19) 0.0012(19)
C16 0.028(3) 0.028(3) 0.022(2) 0.0020(19) -0.0002(19) 0.001(2)
C17 0.024(2) 0.027(3) 0.033(3) -0.006(2) 0.004(2) 0.001(2)
C18 0.025(3) 0.041(3) 0.038(3) -0.006(2) -0.001(2) 0.006(2)
C19 0.022(3) 0.066(5) 0.054(4) -0.012(3) -0.009(3) 0.009(3)
C20 0.026(3) 0.062(4) 0.065(4) -0.026(4) 0.009(3) -0.014(3)
C21 0.044(4) 0.041(3) 0.048(4) -0.012(3) 0.015(3) -0.011(3)
C22 0.036(3) 0.031(3) 0.037(3) -0.008(2) 0.008(2) -0.004(2)
C23 0.027(3) 0.025(2) 0.021(2) -0.0008(19) -0.0008(19) -0.0011(19)
C24 0.030(3) 0.027(3) 0.030(3) -0.002(2) -0.004(2) 0.002(2)
C25 0.031(3) 0.025(3) 0.029(3) -0.003(2) -0.004(2) 0.004(2)
C26 0.030(3) 0.022(2) 0.024(2) 0.0005(19) 0.000(2) 0.0032(19)
C27 0.028(3) 0.026(2) 0.021(2) 0.0012(19) 0.0001(19) 0.0039(19)
C28 0.023(2) 0.028(3) 0.030(3) -0.002(2) -0.0035(19) 0.004(2)
C29 0.027(3) 0.035(3) 0.031(3) -0.001(2) -0.003(2) 0.004(2)
C30 0.036(3) 0.029(3) 0.056(4) -0.001(3) -0.013(3) 0.007(2)
C31 0.028(3) 0.037(3) 0.059(4) -0.020(3) -0.007(3) 0.011(2)
C32 0.023(3) 0.045(3) 0.043(3) -0.020(3) 0.001(2) 0.000(2)
C33 0.025(3) 0.032(3) 0.033(3) -0.006(2) -0.002(2) -0.002(2)
C34 0.024(2) 0.031(2) 0.020(2) 0.000(2) -0.0003(19) 0.0035(19)
C35 0.025(3) 0.037(3) 0.023(2) -0.003(2) -0.001(2) 0.006(2)
C36 0.028(3) 0.037(3) 0.026(3) -0.003(2) -0.0017(19) 0.001(2)
C37 0.025(3) 0.029(3) 0.024(3) -0.005(2) 0.000(2) 0.0011(19)
C38 0.029(3) 0.030(2) 0.020(2) -0.004(2) 0.001(2) -0.0024(19)
C39 0.029(3) 0.030(3) 0.029(3) 0.001(2) -0.003(2) -0.004(2)
C40 0.028(3) 0.041(3) 0.035(3) -0.003(2) -0.002(2) -0.001(2)
C41 0.034(3) 0.051(4) 0.042(3) -0.003(3) 0.008(3) -0.003(3)
C42 0.033(3) 0.048(4) 0.056(4) 0.002(3) 0.001(3) -0.014(3)
C43 0.038(3) 0.035(3) 0.051(3) -0.007(3) -0.002(3) -0.009(2)
C44 0.033(3) 0.034(3) 0.033(3) -0.004(2) -0.001(2) -0.004(2)
C45 0.028(2) 0.021(2) 0.024(2) -0.0028(19) 0.002(2) 0.0000(17)
C46 0.033(3) 0.020(2) 0.030(3) 0.0029(19) 0.001(2) 0.0029(19)
C47 0.031(3) 0.021(2) 0.030(2) 0.000(2) -0.003(2) 0.007(2)
C48 0.029(3) 0.023(2) 0.023(2) -0.0014(19) -0.001(2) 0.0041(18)
C49 0.025(2) 0.024(2) 0.026(3) -0.0008(18) -0.0006(18) 0.0062(19)
C50 0.023(2) 0.027(3) 0.036(3) -0.001(2) -0.001(2) 0.003(2)
C51 0.031(3) 0.030(3) 0.049(4) -0.009(2) -0.005(2) 0.005(2)
C52 0.031(3) 0.038(3) 0.071(5) -0.008(3) -0.008(3) 0.014(3)
C53 0.025(3) 0.048(4) 0.060(4) 0.005(3) -0.011(3) 0.009(3)
C54 0.037(3) 0.047(4) 0.044(3) -0.001(3) -0.014(3) 0.002(3)
C55 0.031(3) 0.034(3) 0.038(3) -0.001(2) -0.004(2) 0.003(2)
C56 0.026(2) 0.022(2) 0.026(2) -0.004(2) 0.000(2) 0.0030(18)
C57 0.021(2) 0.027(2) 0.036(3) -0.005(2) 0.001(2) 0.0015(18)
C58 0.027(2) 0.023(2) 0.029(2) -0.001(2) 0.000(2) -0.0025(18)
C59 0.025(2) 0.024(2) 0.020(2) -0.0013(19) -0.0008(18) 0.0018(18)
C60 0.026(2) 0.022(2) 0.020(2) -0.0012(17) -0.0015(18) -0.0017(19)
C61 0.024(2) 0.019(2) 0.027(2) -0.0004(18) 0.0005(19) 0.0017(18)
C62 0.029(3) 0.020(2) 0.026(2) 0.0023(19) 0.0020(19) 0.0021(19)
C63 0.027(2) 0.026(2) 0.024(2) -0.0028(19) -0.0002(19) -0.0008(19)
C64 0.029(3) 0.021(2) 0.033(3) -0.005(2) 0.005(2) -0.0035(19)
C65 0.034(3) 0.022(2) 0.030(3) 0.001(2) 0.007(2) 0.003(2)
C66 0.026(2) 0.029(2) 0.024(2) -0.001(2) 0.001(2) 0.0043(18)
C67 0.026(2) 0.023(2) 0.019(2) 0.0007(19) -0.0021(18) 0.0005(19)
C68 0.027(3) 0.023(2) 0.030(3) -0.0030(19) 0.002(2) 0.003(2)
C69 0.027(3) 0.026(2) 0.026(2) -0.0035(19) 0.000(2) 0.006(2)
C70 0.023(2) 0.023(2) 0.021(2) 0.0006(18) 0.0023(18) 0.0054(18)
C71 0.022(2) 0.026(2) 0.020(2) 0.0016(18) 0.0002(17) 0.0027(19)
C72 0.024(3) 0.029(3) 0.027(2) 0.001(2) 0.000(2) 0.001(2)
C73 0.030(3) 0.031(2) 0.029(3) 0.002(2) 0.001(2) 0.002(2)
C74 0.033(3) 0.034(3) 0.048(3) 0.012(3) 0.000(3) 0.009(2)
C75 0.025(3) 0.044(3) 0.059(4) 0.005(3) 0.005(3) 0.012(3)
C76 0.026(3) 0.044(3) 0.046(3) 0.005(3) 0.009(2) 0.006(2)
C77 0.029(3) 0.030(3) 0.033(3) 0.005(2) 0.001(2) 0.007(2)
C78 0.022(2) 0.025(2) 0.020(2) 0.000(2) 0.000(2) 0.0029(17)
C79 0.024(2) 0.031(3) 0.025(2) 0.001(2) -0.0008(19) -0.003(2)
C80 0.026(2) 0.029(2) 0.027(2) 0.000(2) -0.005(2) -0.001(2)
C81 0.027(2) 0.024(2) 0.018(2) 0.0014(17) 0.0001(17) -0.0022(18)
C82 0.030(2) 0.024(2) 0.020(2) -0.0021(18) -0.0002(18) -0.0020(19)
C83 0.034(3) 0.021(2) 0.029(3) 0.0007(19) -0.005(2) -0.0005(19)
C84 0.034(3) 0.028(3) 0.037(3) 0.002(2) -0.001(2) -0.002(2)
C85 0.039(3) 0.036(3) 0.060(4) 0.009(3) 0.000(3) -0.008(3)
C86 0.058(4) 0.023(3) 0.067(5) -0.002(3) -0.012(4) -0.010(3)
C87 0.050(4) 0.029(3) 0.059(4) -0.014(3) -0.006(3) -0.002(3)
C88 0.035(3) 0.027(3) 0.044(3) -0.011(2) -0.004(3) 0.000(2)
C89 0.043(3) 0.053(4) 0.020(2) -0.001(2) 0.003(2) 0.003(3)
C90 0.039(3) 0.041(4) 0.025(3) -0.001(2) 0.001(2) 0.010(3)
C91 0.059(4) 0.037(3) 0.031(3) -0.005(2) -0.002(3) 0.005(3)
C92 0.045(4) 0.068(5) 0.023(3) -0.005(3) -0.002(3) 0.017(3)
C93 0.050(3) 0.040(4) 0.020(2) 0.001(2) 0.004(3) 0.015(3)
C94 0.065(4) 0.044(4) 0.018(3) 0.002(2) 0.000(3) 0.016(3)
N1 0.029(2) 0.0210(19) 0.020(2) 0.0004(18) 0.0019(19) 0.0024(15)
N2 0.024(2) 0.0214(19) 0.024(2) -0.0002(15) -0.0003(16) 0.0013(16)
N3 0.025(2) 0.025(2) 0.0199(18) -0.0006(18) -0.0002(18) 0.0006(15)
N4 0.022(2) 0.0215(18) 0.021(2) -0.0024(17) -0.0016(17) 0.0018(15)
N5 0.022(2) 0.0209(19) 0.024(2) -0.0007(15) 0.0001(15) 0.0009(15)
N6 0.0200(18) 0.0221(18) 0.0215(19) 0.0016(17) -0.0004(17) 0.0002(14)
Pd1 0.02323(19) 0.02069(17) 0.01860(17) 0.00031(14) 0.00095(18) 0.00184(13)
Pd2 0.02039(17) 0.01798(15) 0.01829(17) -0.00002(14) 0.00025(17) 0.00167(12)
S1 0.0279(6) 0.0227(6) 0.0204(6) -0.0002(4) 0.0014(5) 0.0003(5)
S2 0.0244(6) 0.0197(5) 0.0215(5) -0.0002(4) -0.0004(4) 0.0024(4)
Cl1 0.0443(8) 0.0812(13) 0.0295(7) 0.0007(7) 0.0009(9) -0.0112(11)

loop_
_atom_type_symbol
_atom_type_description
_atom_type_scat_dispersion_real
_atom_type_scat_dispersion_imag
_atom_type_scat_source
C C -0.0001 0.0005 'International Tables Vol C Tables 4.2.6.8 and 6.1.1.4'
H H 0.0000 0.0000 'International Tables Vol C Tables 4.2.6.8 and 6.1.1.4'
N N 0.0005 0.0010 'International Tables Vol C Tables 4.2.6.8 and 6.1.1.4'
F F 0.0038 0.0031 'International Tables Vol C Tables 4.2.6.8 and 6.1.1.4'
Pd Pd -0.5322 2.5766 'International Tables Vol C Tables 4.2.6.8 and 6.1.1.4'
S S 0.0445 0.0409 'International Tables Vol C Tables 4.2.6.8 and 6.1.1.4'
P P 0.0349 0.0310 'International Tables Vol C Tables 4.2.6.8 and 6.1.1.4'
Cl Cl 0.0555 0.0531 'International Tables Vol C Tables 4.2.6.8 and 6.1.1.4'

loop_
_geom_angle_atom_site_label_1
_geom_angle_atom_site_label_2
_geom_angle_atom_site_label_3
_geom_angle
_geom_angle_site_symmetry_1
_geom_angle_site_symmetry_3
_geom_angle_publ_flag
F26 P1 F21 179.0(3) . . ?
F26 P1 F22 90.2(3) . . ?
F21 P1 F22 90.2(3) . . ?
F26 P1 F25 90.4(3) . . ?
F21 P1 F25 89.1(2) . . ?
F22 P1 F25 179.3(3) . . ?
F26 P1 F23 90.5(3) . . ?
F21 P1 F23 90.4(3) . . ?
F22 P1 F23 90.7(3) . . ?
F25 P1 F23 89.6(3) . . ?
F26 P1 F24 89.5(2) . . ?
F21 P1 F24 89.6(3) . . ?
F22 P1 F24 90.1(3) . . ?
F25 P1 F24 89.5(2) . . ?
F23 P1 F24 179.1(3) . . ?
F31 P2 F28 179.0(2) . . ?
F31 P2 F30 90.0(2) . . ?
F28 P2 F30 89.9(2) . . ?
F31 P2 F29 90.4(2) . . ?
F28 P2 F29 89.7(2) . . ?
F30 P2 F29 179.5(2) . . ?
F31 P2 F27 91.0(2) . . ?
F28 P2 F27 90.0(2) . . ?
F30 P2 F27 90.2(2) . . ?
F29 P2 F27 89.54(19) . . ?
F31 P2 F32 89.6(2) . . ?
F28 P2 F32 89.4(2) . . ?
F30 P2 F32 90.84(19) . . ?
F29 P2 F32 89.43(19) . . ?
F27 P2 F32 178.8(2) . . ?
C38 C1 C2 132.1(5) . . ?
C38 C1 S1 120.0(4) . . ?
C2 C1 S1 107.8(4) . . ?
C3 C2 C1 114.3(5) . . ?
C2 C3 C4 114.1(5) . . ?
C5 C4 C3 131.8(5) . . ?
C5 C4 S1 120.3(4) . . ?
C3 C4 S1 107.7(4) . . ?
C4 C5 C12 124.6(5) . . ?
C4 C5 C6 117.7(5) . . ?
C12 C5 C6 117.3(5) . . ?
C7 C6 C11 119.8(5) . . ?
C7 C6 C5 120.6(5) . . ?
C11 C6 C5 119.6(5) . . ?
C6 C7 C8 120.2(6) . . ?
C9 C8 C7 119.7(6) . . ?
C8 C9 C10 120.7(6) . . ?
C11 C10 C9 119.3(6) . . ?
C10 C11 C6 120.3(6) . . ?
N1 C12 C5 127.9(5) . . ?
N1 C12 C13 109.0(4) . . ?
C5 C12 C13 122.7(5) . . ?
C14 C13 C12 107.9(4) . . ?
C13 C14 C15 107.4(5) . . ?
N1 C15 C16 126.4(5) . . ?
N1 C15 C14 109.0(4) . . ?
C16 C15 C14 124.2(5) . . ?
C23 C16 C15 125.0(5) . . ?
C23 C16 C17 117.5(5) . . ?
C15 C16 C17 117.3(5) . . ?
C18 C17 C22 115.4(5) . . ?
C18 C17 C16 121.1(5) . . ?
C22 C17 C16 123.5(5) . . ?
F1 C18 C17 120.2(5) . . ?
F1 C18 C19 117.3(6) . . ?
C17 C18 C19 122.6(6) . . ?
F2 C19 C20 120.0(6) . . ?
F2 C19 C18 119.8(7) . . ?
C20 C19 C18 120.1(6) . . ?
F3 C20 C21 120.5(7) . . ?
F3 C20 C19 119.6(7) . . ?
C21 C20 C19 119.9(6) . . ?
F4 C21 C20 120.5(6) . . ?
F4 C21 C22 119.8(7) . . ?
C20 C21 C22 119.7(6) . . ?
F5 C22 C21 117.7(5) . . ?
F5 C22 C17 120.0(5) . . ?
C21 C22 C17 122.3(6) . . ?
N2 C23 C16 125.1(5) . . ?
N2 C23 C24 108.8(5) . . ?
C16 C23 C24 126.1(5) . . ?
C25 C24 C23 107.7(5) . . ?
C24 C25 C26 107.1(5) . . ?
N2 C26 C27 125.5(5) . . ?
N2 C26 C25 109.3(5) . . ?
C27 C26 C25 125.2(5) . . ?
C26 C27 C34 125.2(5) . . ?
C26 C27 C28 116.2(5) . . ?
C34 C27 C28 118.5(5) . . ?
C29 C28 C33 116.6(5) . . ?
C29 C28 C27 123.0(5) . . ?
C33 C28 C27 120.0(5) . . ?
F6 C29 C28 118.7(5) . . ?
F6 C29 C30 118.3(5) . . ?
C28 C29 C30 122.9(6) . . ?
F7 C30 C31 120.3(6) . . ?
F7 C30 C29 120.9(6) . . ?
C31 C30 C29 118.8(6) . . ?
F8 C31 C30 120.2(7) . . ?
F8 C31 C32 119.7(6) . . ?
C30 C31 C32 120.1(5) . . ?
F9 C32 C33 120.3(6) . . ?
F9 C32 C31 119.8(5) . . ?
C33 C32 C31 119.8(6) . . ?
F10 C33 C32 118.6(5) . . ?
F10 C33 C28 119.6(5) . . ?
C32 C33 C28 121.8(6) . . ?
N3 C34 C27 126.5(5) . . ?
N3 C34 C35 110.0(4) . . ?
C27 C34 C35 123.3(5) . . ?
C36 C35 C34 106.9(5) . . ?
C35 C36 C37 107.3(5) . . ?
N3 C37 C38 128.0(5) . . ?
N3 C37 C36 108.8(4) . . ?
C38 C37 C36 122.7(5) . . ?
C1 C38 C37 123.5(5) . . ?
C1 C38 C39 117.5(5) . . ?
C37 C38 C39 118.5(5) . . ?
C40 C39 C44 119.1(5) . . ?
C40 C39 C38 120.0(5) . . ?
C44 C39 C38 120.7(5) . . ?
C41 C40 C39 120.2(6) . . ?
C42 C41 C40 119.8(6) . . ?
C43 C42 C41 120.3(6) . . ?
C44 C43 C42 120.2(6) . . ?
C43 C44 C39 120.2(5) . . ?
C46 C45 C82 130.8(5) . . ?
C46 C45 S2 108.4(4) . . ?
C82 C45 S2 120.7(4) . . ?
C45 C46 C47 114.3(5) . . ?
C46 C47 C48 114.0(5) . . ?
C49 C48 C47 133.4(5) . . ?
C49 C48 S2 119.4(4) . . ?
C47 C48 S2 107.2(4) . . ?
C48 C49 C56 122.6(5) . . ?
C48 C49 C50 119.3(4) . . ?
C56 C49 C50 117.8(5) . . ?
C55 C50 C51 119.0(5) . . ?
C55 C50 C49 119.6(5) . . ?
C51 C50 C49 121.4(5) . . ?
C52 C51 C50 119.7(6) . . ?
C53 C52 C51 121.0(6) . . ?
C52 C53 C54 120.2(6) . . ?
C53 C54 C55 119.4(6) . . ?
C50 C55 C54 120.7(6) . . ?
N4 C56 C49 127.3(5) . . ?
N4 C56 C57 108.9(4) . . ?
C49 C56 C57 123.3(5) . . ?
C58 C57 C56 107.6(4) . . ?
C57 C58 C59 107.5(4) . . ?
N4 C59 C60 125.3(5) . . ?
N4 C59 C58 109.7(4) . . ?
C60 C59 C58 124.5(5) . . ?
C67 C60 C59 126.6(5) . . ?
C67 C60 C61 117.1(5) . . ?
C59 C60 C61 116.0(4) . . ?
C66 C61 C62 116.3(5) . . ?
C66 C61 C60 123.7(4) . . ?
C62 C61 C60 120.1(4) . . ?
F11 C62 C63 118.6(5) . . ?
F11 C62 C61 119.1(4) . . ?
C63 C62 C61 122.3(5) . . ?
F12 C63 C62 119.7(5) . . ?
F12 C63 C64 120.6(5) . . ?
C62 C63 C64 119.8(5) . . ?
F13 C64 C63 120.2(5) . . ?
F13 C64 C65 120.0(5) . . ?
C63 C64 C65 119.8(5) . . ?
F14 C65 C64 119.9(5) . . ?
F14 C65 C66 120.6(5) . . ?
C64 C65 C66 119.5(5) . . ?
F15 C66 C65 118.4(5) . . ?
F15 C66 C61 119.3(4) . . ?
C65 C66 C61 122.3(5) . . ?
N5 C67 C60 125.0(5) . . ?
N5 C67 C68 108.8(4) . . ?
C60 C67 C68 126.1(5) . . ?
C69 C68 C67 107.4(5) . . ?
C68 C69 C70 107.2(4) . . ?
N5 C70 C71 124.7(5) . . ?
N5 C70 C69 108.9(4) . . ?
C71 C70 C69 126.4(5) . . ?
C70 C71 C78 125.1(4) . . ?
C70 C71 C72 118.1(4) . . ?
C78 C71 C72 116.8(4) . . ?
C77 C72 C73 116.1(5) . . ?
C77 C72 C71 122.1(5) . . ?
C73 C72 C71 121.8(5) . . ?
F16 C73 C74 117.9(5) . . ?
F16 C73 C72 120.0(5) . . ?
C74 C73 C72 122.1(5) . . ?
F17 C74 C75 119.6(5) . . ?
F17 C74 C73 120.7(5) . . ?
C75 C74 C73 119.7(5) . . ?
F18 C75 C76 119.7(6) . . ?
F18 C75 C74 120.2(6) . . ?
C76 C75 C74 120.0(5) . . ?
F19 C76 C75 120.1(5) . . ?
F19 C76 C77 120.8(5) . . ?
C75 C76 C77 119.1(6) . . ?
F20 C77 C76 116.9(5) . . ?
F20 C77 C72 120.1(5) . . ?
C76 C77 C72 122.9(5) . . ?
N6 C78 C71 126.3(4) . . ?
N6 C78 C79 110.2(4) . . ?
C71 C78 C79 123.3(5) . . ?
C80 C79 C78 106.8(5) . . ?
C79 C80 C81 108.0(5) . . ?
N6 C81 C82 128.6(5) . . ?
N6 C81 C80 108.4(4) . . ?
C82 C81 C80 122.6(5) . . ?
C81 C82 C45 122.6(4) . . ?
C81 C82 C83 120.9(5) . . ?
C45 C82 C83 116.4(4) . . ?
C88 C83 C84 119.3(5) . . ?
C88 C83 C82 118.5(5) . . ?
C84 C83 C82 122.2(5) . . ?
C85 C84 C83 119.6(6) . . ?
C84 C85 C86 120.6(7) . . ?
C87 C86 C85 119.8(6) . . ?
C86 C87 C88 120.1(6) . . ?
C87 C88 C83 120.5(6) . . ?
C90 C89 C94 121.1(7) . . ?
C90 C89 Cl1 120.7(5) . . ?
C94 C89 Cl1 118.2(6) . . ?
C89 C90 C91 119.3(6) . . ?
C92 C91 C90 122.8(7) . . ?
C91 C92 C93 116.4(7) . . ?
C94 C93 C92 122.6(6) . . ?
C93 C94 C89 117.7(7) . . ?
C15 N1 C12 106.4(4) . . ?
C15 N1 Pd1 124.4(3) . . ?
C12 N1 Pd1 129.3(3) . . ?
C26 N2 C23 107.1(4) . . ?
C26 N2 Pd1 125.2(4) . . ?
C23 N2 Pd1 126.6(3) . . ?
C34 N3 C37 106.7(4) . . ?
C34 N3 Pd1 123.1(3) . . ?
C37 N3 Pd1 129.9(3) . . ?
C59 N4 C56 105.9(4) . . ?
C59 N4 Pd2 123.3(3) . . ?
C56 N4 Pd2 130.7(3) . . ?
C70 N5 C67 107.7(4) . . ?
C70 N5 Pd2 126.8(3) . . ?
C67 N5 Pd2 125.1(3) . . ?
C78 N6 C81 106.4(4) . . ?
C78 N6 Pd2 124.0(3) . . ?
C81 N6 Pd2 129.2(3) . . ?
N2 Pd1 N1 91.20(17) . . ?
N2 Pd1 N3 92.48(17) . . ?
N1 Pd1 N3 175.30(17) . . ?
N2 Pd1 S1 170.98(12) . . ?
N1 Pd1 S1 88.56(12) . . ?
N3 Pd1 S1 88.27(12) . . ?
N5 Pd2 N4 92.66(17) . . ?
N5 Pd2 N6 91.38(17) . . ?
N4 Pd2 N6 175.52(16) . . ?
N5 Pd2 S2 171.58(12) . . ?
N4 Pd2 S2 86.29(12) . . ?
N6 Pd2 S2 89.99(12) . . ?
C1 S1 C4 93.7(3) . . ?
C1 S1 Pd1 113.08(18) . . ?
C4 S1 Pd1 111.92(19) . . ?
C45 S2 C48 93.9(2) . . ?
C45 S2 Pd2 112.08(17) . . ?
C48 S2 Pd2 112.16(17) . . ?

loop_
_geom_bond_atom_site_label_1
_geom_bond_atom_site_label_2
_geom_bond_distance
_geom_bond_site_symmetry_2
_geom_bond_publ_flag
F1 C18 1.343(7) . ?
F2 C19 1.349(8) . ?
F3 C20 1.348(7) . ?
F4 C21 1.344(8) . ?
F5 C22 1.331(7) . ?
F6 C29 1.347(7) . ?
F7 C30 1.325(8) . ?
F8 C31 1.337(7) . ?
F9 C32 1.347(7) . ?
F10 C33 1.347(7) . ?
F11 C62 1.350(6) . ?
F12 C63 1.349(6) . ?
F13 C64 1.341(6) . ?
F14 C65 1.332(6) . ?
F15 C66 1.352(6) . ?
F16 C73 1.343(6) . ?
F17 C74 1.350(6) . ?
F18 C75 1.341(7) . ?
F19 C76 1.342(7) . ?
F20 C77 1.351(6) . ?
P1 F26 1.589(5) . ?
P1 F21 1.599(5) . ?
P1 F22 1.602(5) . ?
P1 F25 1.604(4) . ?
P1 F23 1.609(5) . ?
P1 F24 1.622(4) . ?
P2 F31 1.597(4) . ?
P2 F28 1.602(4) . ?
P2 F30 1.603(4) . ?
P2 F29 1.604(4) . ?
P2 F27 1.606(4) . ?
P2 F32 1.613(4) . ?
C1 C38 1.395(7) . ?
C1 C2 1.411(7) . ?
C1 S1 1.747(5) . ?
C2 C3 1.393(8) . ?
C3 C4 1.416(8) . ?
C4 C5 1.385(8) . ?
C4 S1 1.750(5) . ?
C5 C12 1.423(7) . ?
C5 C6 1.497(7) . ?
C6 C7 1.388(8) . ?
C6 C11 1.397(8) . ?
C7 C8 1.399(9) . ?
C8 C9 1.379(11) . ?
C9 C10 1.400(10) . ?
C10 C11 1.392(8) . ?
C12 N1 1.385(6) . ?
C12 C13 1.446(7) . ?
C13 C14 1.338(7) . ?
C14 C15 1.452(7) . ?
C15 N1 1.383(7) . ?
C15 C16 1.401(7) . ?
C16 C23 1.401(7) . ?
C16 C17 1.491(7) . ?
C17 C18 1.386(8) . ?
C17 C22 1.406(8) . ?
C18 C19 1.387(9) . ?
C19 C20 1.367(11) . ?
C20 C21 1.366(11) . ?
C21 C22 1.390(8) . ?
C23 N2 1.377(7) . ?
C23 C24 1.443(7) . ?
C24 C25 1.348(8) . ?
C25 C26 1.444(7) . ?
C26 N2 1.372(7) . ?
C26 C27 1.407(7) . ?
C27 C34 1.409(7) . ?
C27 C28 1.495(7) . ?
C28 C29 1.379(8) . ?
C28 C33 1.405(8) . ?
C29 C30 1.388(8) . ?
C30 C31 1.383(10) . ?
C31 C32 1.388(10) . ?
C32 C33 1.375(8) . ?
C34 N3 1.368(6) . ?
C34 C35 1.448(7) . ?
C35 C36 1.359(8) . ?
C36 C37 1.454(8) . ?
C37 N3 1.391(7) . ?
C37 C38 1.420(7) . ?
C38 C39 1.497(7) . ?
C39 C40 1.405(8) . ?
C39 C44 1.406(8) . ?
C40 C41 1.397(9) . ?
C41 C42 1.394(9) . ?
C42 C43 1.391(10) . ?
C43 C44 1.390(8) . ?
C45 C46 1.396(7) . ?
C45 C82 1.418(7) . ?
C45 S2 1.728(5) . ?
C46 C47 1.401(8) . ?
C47 C48 1.408(7) . ?
C48 C49 1.388(7) . ?
C48 S2 1.757(5) . ?
C49 C56 1.420(7) . ?
C49 C50 1.497(7) . ?
C50 C55 1.397(8) . ?
C50 C51 1.401(7) . ?
C51 C52 1.389(8) . ?
C52 C53 1.381(10) . ?
C53 C54 1.382(10) . ?
C54 C55 1.401(8) . ?
C56 N4 1.398(6) . ?
C56 C57 1.446(7) . ?
C57 C58 1.347(7) . ?
C58 C59 1.440(7) . ?
C59 N4 1.381(6) . ?
C59 C60 1.405(7) . ?
C60 C67 1.396(7) . ?
C60 C61 1.495(7) . ?
C61 C66 1.387(7) . ?
C61 C62 1.391(7) . ?
C62 C63 1.375(7) . ?
C63 C64 1.376(7) . ?
C64 C65 1.377(8) . ?
C65 C66 1.383(7) . ?
C67 N5 1.379(7) . ?
C67 C68 1.448(7) . ?
C68 C69 1.355(8) . ?
C69 C70 1.457(7) . ?
C70 N5 1.368(6) . ?
C70 C71 1.397(7) . ?
C71 C78 1.413(7) . ?
C71 C72 1.494(7) . ?
C72 C77 1.390(8) . ?
C72 C73 1.399(7) . ?
C73 C74 1.383(8) . ?
C74 C75 1.382(9) . ?
C75 C76 1.382(9) . ?
C76 C77 1.383(8) . ?
C78 N6 1.370(6) . ?
C78 C79 1.453(7) . ?
C79 C80 1.347(8) . ?
C80 C81 1.457(7) . ?
C81 N6 1.400(6) . ?
C81 C82 1.417(7) . ?
C82 C83 1.485(7) . ?
C83 C88 1.398(8) . ?
C83 C84 1.401(8) . ?
C84 C85 1.390(8) . ?
C85 C86 1.393(11) . ?
C86 C87 1.382(11) . ?
C87 C88 1.389(8) . ?
C89 C90 1.383(10) . ?
C89 C94 1.413(10) . ?
C89 Cl1 1.738(7) . ?
C90 C91 1.386(10) . ?
C91 C92 1.370(9) . ?
C92 C93 1.443(10) . ?
C93 C94 1.372(10) . ?
N1 Pd1 2.041(5) . ?
N2 Pd1 2.013(4) . ?
N3 Pd1 2.052(4) . ?
N4 Pd2 2.038(4) . ?
N5 Pd2 2.012(4) . ?
N6 Pd2 2.038(4) . ?
Pd1 S1 2.2128(17) . ?
Pd2 S2 2.2073(15) . ?

loop_
_geom_torsion_atom_site_label_1
_geom_torsion_atom_site_label_2
_geom_torsion_atom_site_label_3
_geom_torsion_atom_site_label_4
_geom_torsion
_geom_torsion_site_symmetry_1
_geom_torsion_site_symmetry_2
_geom_torsion_site_symmetry_3
_geom_torsion_site_symmetry_4
_geom_torsion_publ_flag
C38 C1 C2 C3 165.7(6) . . . . ?
S1 C1 C2 C3 -10.8(6) . . . . ?
C1 C2 C3 C4 0.3(7) . . . . ?
C2 C3 C4 C5 -164.6(6) . . . . ?
C2 C3 C4 S1 10.2(6) . . . . ?
C3 C4 C5 C12 159.5(6) . . . . ?
S1 C4 C5 C12 -14.8(8) . . . . ?
C3 C4 C5 C6 -13.0(9) . . . . ?
S1 C4 C5 C6 172.7(4) . . . . ?
C4 C5 C6 C7 -58.3(7) . . . . ?
C12 C5 C6 C7 128.6(6) . . . . ?
C4 C5 C6 C11 118.2(6) . . . . ?
C12 C5 C6 C11 -54.9(7) . . . . ?
C11 C6 C7 C8 0.1(9) . . . . ?
C5 C6 C7 C8 176.6(5) . . . . ?
C6 C7 C8 C9 -0.4(10) . . . . ?
C7 C8 C9 C10 0.3(10) . . . . ?
C8 C9 C10 C11 0.0(9) . . . . ?
C9 C10 C11 C6 -0.2(9) . . . . ?
C7 C6 C11 C10 0.2(8) . . . . ?
C5 C6 C11 C10 -176.4(5) . . . . ?
C4 C5 C12 N1 -17.9(9) . . . . ?
C6 C5 C12 N1 154.6(5) . . . . ?
C4 C5 C12 C13 169.9(5) . . . . ?
C6 C5 C12 C13 -17.6(8) . . . . ?
N1 C12 C13 C14 -2.3(7) . . . . ?
C5 C12 C13 C14 171.2(5) . . . . ?
C12 C13 C14 C15 -1.7(7) . . . . ?
C13 C14 C15 N1 5.3(6) . . . . ?
C13 C14 C15 C16 -168.0(5) . . . . ?
N1 C15 C16 C23 6.4(9) . . . . ?
C14 C15 C16 C23 178.5(5) . . . . ?
N1 C15 C16 C17 -167.3(5) . . . . ?
C14 C15 C16 C17 4.8(8) . . . . ?
C23 C16 C17 C18 -114.4(6) . . . . ?
C15 C16 C17 C18 59.8(7) . . . . ?
C23 C16 C17 C22 63.5(7) . . . . ?
C15 C16 C17 C22 -122.3(6) . . . . ?
C22 C17 C18 F1 -177.8(5) . . . . ?
C16 C17 C18 F1 0.2(8) . . . . ?
C22 C17 C18 C19 1.7(8) . . . . ?
C16 C17 C18 C19 179.8(5) . . . . ?
F1 C18 C19 F2 0.7(9) . . . . ?
C17 C18 C19 F2 -178.9(6) . . . . ?
F1 C18 C19 C20 179.2(6) . . . . ?
C17 C18 C19 C20 -0.4(10) . . . . ?
F2 C19 C20 F3 -1.2(10) . . . . ?
C18 C19 C20 F3 -179.6(6) . . . . ?
F2 C19 C20 C21 177.8(6) . . . . ?
C18 C19 C20 C21 -0.7(10) . . . . ?
F3 C20 C21 F4 -0.7(10) . . . . ?
C19 C20 C21 F4 -179.6(6) . . . . ?
F3 C20 C21 C22 179.2(6) . . . . ?
C19 C20 C21 C22 0.3(10) . . . . ?
F4 C21 C22 F5 0.9(8) . . . . ?
C20 C21 C22 F5 -179.1(6) . . . . ?
F4 C21 C22 C17 -178.9(5) . . . . ?
C20 C21 C22 C17 1.2(9) . . . . ?
C18 C17 C22 F5 178.1(5) . . . . ?
C16 C17 C22 F5 0.1(8) . . . . ?
C18 C17 C22 C21 -2.1(8) . . . . ?
C16 C17 C22 C21 179.9(5) . . . . ?
C15 C16 C23 N2 6.0(8) . . . . ?
C17 C16 C23 N2 179.8(5) . . . . ?
C15 C16 C23 C24 -174.3(5) . . . . ?
C17 C16 C23 C24 -0.6(8) . . . . ?
N2 C23 C24 C25 -1.4(6) . . . . ?
C16 C23 C24 C25 178.9(5) . . . . ?
C23 C24 C25 C26 1.3(6) . . . . ?
C24 C25 C26 N2 -0.8(6) . . . . ?
C24 C25 C26 C27 178.9(5) . . . . ?
N2 C26 C27 C34 -3.0(9) . . . . ?
C25 C26 C27 C34 177.4(5) . . . . ?
N2 C26 C27 C28 -178.9(5) . . . . ?
C25 C26 C27 C28 1.5(8) . . . . ?
C26 C27 C28 C29 -65.5(7) . . . . ?
C34 C27 C28 C29 118.3(6) . . . . ?
C26 C27 C28 C33 107.8(6) . . . . ?
C34 C27 C28 C33 -68.3(7) . . . . ?
C33 C28 C29 F6 -179.3(5) . . . . ?
C27 C28 C29 F6 -5.7(8) . . . . ?
C33 C28 C29 C30 -1.2(8) . . . . ?
C27 C28 C29 C30 172.4(5) . . . . ?
F6 C29 C30 F7 0.5(9) . . . . ?
C28 C29 C30 F7 -177.7(5) . . . . ?
F6 C29 C30 C31 178.1(5) . . . . ?
C28 C29 C30 C31 -0.1(9) . . . . ?
F7 C30 C31 F8 -1.2(9) . . . . ?
C29 C30 C31 F8 -178.8(5) . . . . ?
F7 C30 C31 C32 178.4(6) . . . . ?
C29 C30 C31 C32 0.8(9) . . . . ?
F8 C31 C32 F9 4.0(9) . . . . ?
C30 C31 C32 F9 -175.7(5) . . . . ?
F8 C31 C32 C33 179.4(5) . . . . ?
C30 C31 C32 C33 -0.2(9) . . . . ?
F9 C32 C33 F10 -2.6(8) . . . . ?
C31 C32 C33 F10 -178.0(5) . . . . ?
F9 C32 C33 C28 174.3(5) . . . . ?
C31 C32 C33 C28 -1.1(9) . . . . ?
C29 C28 C33 F10 178.6(5) . . . . ?
C27 C28 C33 F10 4.8(7) . . . . ?
C29 C28 C33 C32 1.7(8) . . . . ?
C27 C28 C33 C32 -172.1(5) . . . . ?
C26 C27 C34 N3 -11.5(9) . . . . ?
C28 C27 C34 N3 164.3(5) . . . . ?
C26 C27 C34 C35 173.5(5) . . . . ?
C28 C27 C34 C35 -10.7(8) . . . . ?
N3 C34 C35 C36 -3.1(6) . . . . ?
C27 C34 C35 C36 172.5(5) . . . . ?
C34 C35 C36 C37 -0.3(6) . . . . ?
C35 C36 C37 N3 3.7(6) . . . . ?
C35 C36 C37 C38 -168.8(5) . . . . ?
C2 C1 C38 C37 -156.1(6) . . . . ?
S1 C1 C38 C37 20.0(8) . . . . ?
C2 C1 C38 C39 15.1(9) . . . . ?
S1 C1 C38 C39 -168.8(4) . . . . ?
N3 C37 C38 C1 16.9(9) . . . . ?
C36 C37 C38 C1 -172.2(5) . . . . ?
N3 C37 C38 C39 -154.2(5) . . . . ?
C36 C37 C38 C39 16.7(8) . . . . ?
C1 C38 C39 C40 -126.7(6) . . . . ?
C37 C38 C39 C40 44.9(8) . . . . ?
C1 C38 C39 C44 49.9(7) . . . . ?
C37 C38 C39 C44 -138.4(6) . . . . ?
C44 C39 C40 C41 0.3(9) . . . . ?
C38 C39 C40 C41 177.0(5) . . . . ?
C39 C40 C41 C42 0.8(10) . . . . ?
C40 C41 C42 C43 -0.8(11) . . . . ?
C41 C42 C43 C44 -0.3(11) . . . . ?
C42 C43 C44 C39 1.4(10) . . . . ?
C40 C39 C44 C43 -1.4(9) . . . . ?
C38 C39 C44 C43 -178.1(6) . . . . ?
C82 C45 C46 C47 -167.3(5) . . . . ?
S2 C45 C46 C47 10.0(6) . . . . ?
C45 C46 C47 C48 0.0(7) . . . . ?
C46 C47 C48 C49 169.4(6) . . . . ?
C46 C47 C48 S2 -9.8(6) . . . . ?
C47 C48 C49 C56 -162.7(6) . . . . ?
S2 C48 C49 C56 16.5(7) . . . . ?
C47 C48 C49 C50 11.8(9) . . . . ?
S2 C48 C49 C50 -169.0(4) . . . . ?
C48 C49 C50 C55 -127.6(6) . . . . ?
C56 C49 C50 C55 47.1(7) . . . . ?
C48 C49 C50 C51 51.9(8) . . . . ?
C56 C49 C50 C51 -133.3(6) . . . . ?
C55 C50 C51 C52 -1.0(9) . . . . ?
C49 C50 C51 C52 179.4(6) . . . . ?
C50 C51 C52 C53 0.3(11) . . . . ?
C51 C52 C53 C54 0.9(11) . . . . ?
C52 C53 C54 C55 -1.4(11) . . . . ?
C51 C50 C55 C54 0.4(9) . . . . ?
C49 C50 C55 C54 -180.0(6) . . . . ?
C53 C54 C55 C50 0.8(10) . . . . ?
C48 C49 C56 N4 20.9(9) . . . . ?
C50 C49 C56 N4 -153.7(5) . . . . ?
C48 C49 C56 C57 -168.3(5) . . . . ?
C50 C49 C56 C57 17.1(8) . . . . ?
N4 C56 C57 C58 2.2(7) . . . . ?
C49 C56 C57 C58 -170.2(5) . . . . ?
C56 C57 C58 C59 1.6(7) . . . . ?
C57 C58 C59 N4 -4.9(6) . . . . ?
C57 C58 C59 C60 167.1(5) . . . . ?
N4 C59 C60 C67 -8.0(8) . . . . ?
C58 C59 C60 C67 -178.8(5) . . . . ?
N4 C59 C60 C61 165.9(5) . . . . ?
C58 C59 C60 C61 -4.9(7) . . . . ?
C67 C60 C61 C66 -74.1(7) . . . . ?
C59 C60 C61 C66 111.5(6) . . . . ?
C67 C60 C61 C62 105.4(6) . . . . ?
C59 C60 C61 C62 -69.1(6) . . . . ?
C66 C61 C62 F11 179.4(4) . . . . ?
C60 C61 C62 F11 -0.1(7) . . . . ?
C66 C61 C62 C63 0.1(8) . . . . ?
C60 C61 C62 C63 -179.4(5) . . . . ?
F11 C62 C63 F12 -0.9(7) . . . . ?
C61 C62 C63 F12 178.4(5) . . . . ?
F11 C62 C63 C64 -179.8(5) . . . . ?
C61 C62 C63 C64 -0.4(8) . . . . ?
F12 C63 C64 F13 -0.2(8) . . . . ?
C62 C63 C64 F13 178.6(5) . . . . ?
F12 C63 C64 C65 -178.4(5) . . . . ?
C62 C63 C64 C65 0.4(8) . . . . ?
F13 C64 C65 F14 0.0(8) . . . . ?
C63 C64 C65 F14 178.1(5) . . . . ?
F13 C64 C65 C66 -178.3(5) . . . . ?
C63 C64 C65 C66 -0.1(8) . . . . ?
F14 C65 C66 F15 1.6(7) . . . . ?
C64 C65 C66 F15 179.9(5) . . . . ?
F14 C65 C66 C61 -178.4(5) . . . . ?
C64 C65 C66 C61 -0.2(8) . . . . ?
C62 C61 C66 F15 -179.9(4) . . . . ?
C60 C61 C66 F15 -0.4(8) . . . . ?
C62 C61 C66 C65 0.2(7) . . . . ?
C60 C61 C66 C65 179.7(5) . . . . ?
C59 C60 C67 N5 -7.0(8) . . . . ?
C61 C60 C67 N5 179.2(4) . . . . ?
C59 C60 C67 C68 174.7(5) . . . . ?
C61 C60 C67 C68 0.9(8) . . . . ?
N5 C67 C68 C69 -0.2(6) . . . . ?
C60 C67 C68 C69 178.3(5) . . . . ?
C67 C68 C69 C70 -0.9(6) . . . . ?
C68 C69 C70 N5 1.8(6) . . . . ?
C68 C69 C70 C71 -176.0(5) . . . . ?
N5 C70 C71 C78 5.2(8) . . . . ?
C69 C70 C71 C78 -177.3(5) . . . . ?
N5 C70 C71 C72 -177.2(5) . . . . ?
C69 C70 C71 C72 0.3(7) . . . . ?
C70 C71 C72 C77 -119.1(6) . . . . ?
C78 C71 C72 C77 58.7(7) . . . . ?
C70 C71 C72 C73 61.8(7) . . . . ?
C78 C71 C72 C73 -120.4(6) . . . . ?
C77 C72 C73 F16 -179.1(5) . . . . ?
C71 C72 C73 F16 0.0(8) . . . . ?
C77 C72 C73 C74 1.0(8) . . . . ?
C71 C72 C73 C74 -179.8(6) . . . . ?
F16 C73 C74 F17 0.1(9) . . . . ?
C72 C73 C74 F17 179.9(6) . . . . ?
F16 C73 C74 C75 178.3(6) . . . . ?
C72 C73 C74 C75 -1.9(10) . . . . ?
F17 C74 C75 F18 -1.2(11) . . . . ?
C73 C74 C75 F18 -179.4(6) . . . . ?
F17 C74 C75 C76 179.5(6) . . . . ?
C73 C74 C75 C76 1.3(11) . . . . ?
F18 C75 C76 F19 1.0(11) . . . . ?
C74 C75 C76 F19 -179.7(6) . . . . ?
F18 C75 C76 C77 -179.2(6) . . . . ?
C74 C75 C76 C77 0.0(11) . . . . ?
F19 C76 C77 F20 -1.9(9) . . . . ?
C75 C76 C77 F20 178.3(6) . . . . ?
F19 C76 C77 C72 178.9(6) . . . . ?
C75 C76 C77 C72 -0.9(10) . . . . ?
C73 C72 C77 F20 -178.8(5) . . . . ?
C71 C72 C77 F20 2.1(8) . . . . ?
C73 C72 C77 C76 0.4(9) . . . . ?
C71 C72 C77 C76 -178.7(6) . . . . ?
C70 C71 C78 N6 8.8(9) . . . . ?
C72 C71 C78 N6 -168.8(5) . . . . ?
C70 C71 C78 C79 -176.0(5) . . . . ?
C72 C71 C78 C79 6.4(7) . . . . ?
N6 C78 C79 C80 2.0(6) . . . . ?
C71 C78 C79 C80 -173.8(5) . . . . ?
C78 C79 C80 C81 0.0(6) . . . . ?
C79 C80 C81 N6 -2.0(6) . . . . ?
C79 C80 C81 C82 171.2(5) . . . . ?
N6 C81 C82 C45 -11.2(8) . . . . ?
C80 C81 C82 C45 177.1(5) . . . . ?
N6 C81 C82 C83 164.5(5) . . . . ?
C80 C81 C82 C83 -7.2(7) . . . . ?
C46 C45 C82 C81 151.2(5) . . . . ?
S2 C45 C82 C81 -25.9(7) . . . . ?
C46 C45 C82 C83 -24.7(8) . . . . ?
S2 C45 C82 C83 158.2(4) . . . . ?
C81 C82 C83 C88 134.4(5) . . . . ?
C45 C82 C83 C88 -49.6(7) . . . . ?
C81 C82 C83 C84 -48.3(7) . . . . ?
C45 C82 C83 C84 127.7(6) . . . . ?
C88 C83 C84 C85 -1.7(9) . . . . ?
C82 C83 C84 C85 -178.9(5) . . . . ?
C83 C84 C85 C86 0.5(10) . . . . ?
C84 C85 C86 C87 0.5(11) . . . . ?
C85 C86 C87 C88 -0.5(11) . . . . ?
C86 C87 C88 C83 -0.7(10) . . . . ?
C84 C83 C88 C87 1.7(9) . . . . ?
C82 C83 C88 C87 179.1(6) . . . . ?
C94 C89 C90 C91 1.0(9) . . . . ?
Cl1 C89 C90 C91 -179.8(4) . . . . ?
C89 C90 C91 C92 0.0(9) . . . . ?
C90 C91 C92 C93 -1.1(9) . . . . ?
C91 C92 C93 C94 1.2(10) . . . . ?
C92 C93 C94 C89 -0.3(10) . . . . ?
C90 C89 C94 C93 -0.9(9) . . . . ?
Cl1 C89 C94 C93 179.9(5) . . . . ?
C16 C15 N1 C12 166.5(5) . . . . ?
C14 C15 N1 C12 -6.6(6) . . . . ?
C16 C15 N1 Pd1 -12.5(8) . . . . ?
C14 C15 N1 Pd1 174.4(4) . . . . ?
C5 C12 N1 C15 -167.5(5) . . . . ?
C13 C12 N1 C15 5.5(6) . . . . ?
C5 C12 N1 Pd1 11.4(9) . . . . ?
C13 C12 N1 Pd1 -175.6(4) . . . . ?
C27 C26 N2 C23 -179.8(5) . . . . ?
C25 C26 N2 C23 -0.1(6) . . . . ?
C27 C26 N2 Pd1 11.2(7) . . . . ?
C25 C26 N2 Pd1 -169.2(3) . . . . ?
C16 C23 N2 C26 -179.4(5) . . . . ?
C24 C23 N2 C26 0.9(5) . . . . ?
C16 C23 N2 Pd1 -10.5(7) . . . . ?
C24 C23 N2 Pd1 169.8(3) . . . . ?
C27 C34 N3 C37 -170.1(5) . . . . ?
C35 C34 N3 C37 5.4(6) . . . . ?
C27 C34 N3 Pd1 15.0(7) . . . . ?
C35 C34 N3 Pd1 -169.5(3) . . . . ?
C38 C37 N3 C34 166.4(6) . . . . ?
C36 C37 N3 C34 -5.5(6) . . . . ?
C38 C37 N3 Pd1 -19.2(9) . . . . ?
C36 C37 N3 Pd1 168.9(4) . . . . ?
C60 C59 N4 C56 -165.9(5) . . . . ?
C58 C59 N4 C56 6.1(6) . . . . ?
C60 C59 N4 Pd2 17.0(7) . . . . ?
C58 C59 N4 Pd2 -171.1(3) . . . . ?
C49 C56 N4 C59 166.9(5) . . . . ?
C57 C56 N4 C59 -5.1(6) . . . . ?
C49 C56 N4 Pd2 -16.3(9) . . . . ?
C57 C56 N4 Pd2 171.8(4) . . . . ?
C71 C70 N5 C67 175.9(5) . . . . ?
C69 C70 N5 C67 -1.9(5) . . . . ?
C71 C70 N5 Pd2 -11.5(7) . . . . ?
C69 C70 N5 Pd2 170.7(3) . . . . ?
C60 C67 N5 C70 -177.2(5) . . . . ?
C68 C67 N5 C70 1.3(6) . . . . ?
C60 C67 N5 Pd2 10.1(7) . . . . ?
C68 C67 N5 Pd2 -171.4(3) . . . . ?
C71 C78 N6 C81 172.5(5) . . . . ?
C79 C78 N6 C81 -3.2(6) . . . . ?
C71 C78 N6 Pd2 -14.4(8) . . . . ?
C79 C78 N6 Pd2 169.9(3) . . . . ?
C82 C81 N6 C78 -169.5(5) . . . . ?
C80 C81 N6 C78 3.2(5) . . . . ?
C82 C81 N6 Pd2 17.9(7) . . . . ?
C80 C81 N6 Pd2 -169.5(3) . . . . ?
C38 C1 S1 C4 -162.8(5) . . . . ?
C2 C1 S1 C4 14.2(4) . . . . ?
C38 C1 S1 Pd1 -47.1(5) . . . . ?
C2 C1 S1 Pd1 129.9(3) . . . . ?
C5 C4 S1 C1 161.6(5) . . . . ?
C3 C4 S1 C1 -14.0(4) . . . . ?
C5 C4 S1 Pd1 44.9(5) . . . . ?
C3 C4 S1 Pd1 -130.7(3) . . . . ?
C46 C45 S2 C48 -13.4(4) . . . . ?
C82 C45 S2 C48 164.3(4) . . . . ?
C46 C45 S2 Pd2 -129.2(3) . . . . ?
C82 C45 S2 Pd2 48.5(5) . . . . ?
C49 C48 S2 C45 -166.1(4) . . . . ?
C47 C48 S2 C45 13.3(4) . . . . ?
C49 C48 S2 Pd2 -50.3(5) . . . . ?
C47 C48 S2 Pd2 129.0(3) . . . . ?
